data_7124876
loop_
_publ_author_name
'Suzuki, Kosuke'
'Hanaya, Takumi'
'Sato, Rinta'
'Minato, Takuo'
'Yamaguchi, Kazuya'
'Mizuno, Noritaka'

_publ_section_title
;
 Hexanuclear tin(ii) and mixed valence tin(ii,iv) oxide clusters within
 polyoxometalates.
;
_journal_issue 70
_journal_name_full 'Chemical communications (Cambridge, England)'
_journal_page_first 10688
_journal_page_last 10691
_journal_paper_doi 10.1039/c6cc05284c
_journal_volume 52
_journal_year 2016
_chemical_formula_sum 'C115 N10 O77 Si2 Sn6 W18'
_chemical_formula_weight 6830.87
_space_group_crystal_system triclinic
_space_group_IT_number 2
_space_group_name_Hall '-P 1'
_space_group_name_H-M_alt 'P -1'
_atom_sites_solution_hydrogens none
_audit_creation_method SHELXL-2014/6
_audit_update_record
;
2016-06-20 deposited with the CCDC.
2016-08-03 downloaded from the CCDC.
;
_cell_angle_alpha 82.6590(10)
_cell_angle_beta 88.2780(10)
_cell_angle_gamma 74.2910(10)
_cell_formula_units_Z 2
_cell_length_a 17.6999(2)
_cell_length_b 18.7362(2)
_cell_length_c 29.8744(4)
_cell_measurement_reflns_used 43246
_cell_measurement_temperature 113(2)
_cell_measurement_theta_max 29.614
_cell_measurement_theta_min 0.687
_cell_volume 9458.9(2)
_computing_cell_refinement HKL2000
_computing_data_collection 'Rigaku CrystalClear'
_computing_data_reduction HKL2000
_computing_structure_refinement 'SHELXL-2014/6 (Sheldrick, 2014)'
_computing_structure_solution 'SHELXS-97 (Sheldrick, 1990)'
_diffrn_ambient_temperature 113(2)
_diffrn_measured_fraction_theta_full 0.997
_diffrn_measured_fraction_theta_max 0.970
_diffrn_measurement_device_type CCD
_diffrn_radiation_type MoK\a
_diffrn_radiation_wavelength 0.71069
_diffrn_reflns_av_unetI/netI 0.0576
_diffrn_reflns_Laue_measured_fraction_full 0.997
_diffrn_reflns_Laue_measured_fraction_max 0.970
_diffrn_reflns_number 51684
_diffrn_reflns_point_group_measured_fraction_full 0.997
_diffrn_reflns_point_group_measured_fraction_max 0.970
_diffrn_reflns_theta_full 25.240
_diffrn_reflns_theta_max 29.614
_diffrn_reflns_theta_min 0.687
_exptl_absorpt_coefficient_mu 11.758
_exptl_absorpt_correction_T_max 0.889
_exptl_absorpt_correction_T_min 0.538
_exptl_absorpt_correction_type empirical
_exptl_absorpt_process_details 'HKL2000 DENZO SCALEPACK'
_exptl_crystal_colour yellow
_exptl_crystal_density_diffrn 2.398
_exptl_crystal_description plate
_exptl_crystal_F_000 6072
_exptl_crystal_size_max 0.100
_exptl_crystal_size_mid 0.100
_exptl_crystal_size_min 0.100
_platon_squeeze_details
;
;
_refine_diff_density_max 4.488
_refine_diff_density_min -2.979
_refine_diff_density_rms 0.393
_refine_ls_extinction_method none
_refine_ls_goodness_of_fit_ref 1.048
_refine_ls_hydrogen_treatment none
_refine_ls_matrix_type full
_refine_ls_number_parameters 1409
_refine_ls_number_reflns 51684
_refine_ls_number_restraints 139
_refine_ls_restrained_S_all 1.050
_refine_ls_R_factor_all 0.1126
_refine_ls_R_factor_gt 0.0767
_refine_ls_shift/su_max 0.002
_refine_ls_shift/su_mean 0.000
_refine_ls_structure_factor_coef Fsqd
_refine_ls_weighting_details 'w=1/[\s^2^(Fo^2^)+(0.0884P)^2^+200.5674P] where P=(Fo^2^+2Fc^2^)/3'
_refine_ls_weighting_scheme calc
_refine_ls_wR_factor_gt 0.1869
_refine_ls_wR_factor_ref 0.2039
_reflns_Friedel_coverage 0.000
_reflns_number_gt 35730
_reflns_number_total 51684
_reflns_threshold_expression 'I > 2\s(I)'
_cod_data_source_file c6cc05284c2.cif
_cod_data_source_block II
_cod_database_code 7124876
_shelx_space_group_comment
;
The symmetry employed for this shelxl refinement is uniquely defined
by the following loop, which should always be used as a source of
symmetry information in preference to the above space-group names.
They are only intended as comments.
;
_shelx_estimated_absorpt_t_min 0.386
_shelx_estimated_absorpt_t_max 0.386
_shelxl_version_number 2014/6

loop_
_space_group_symop_operation_xyz
'x, y, z'
'-x, -y, -z'

loop_
_atom_site_label
_atom_site_type_symbol
_atom_site_fract_x
_atom_site_fract_y
_atom_site_fract_z
_atom_site_U_iso_or_equiv
_atom_site_adp_type
_atom_site_occupancy
_atom_site_site_symmetry_order
_atom_site_calc_flag
_atom_site_refinement_flags_posn
_atom_site_refinement_flags_adp
_atom_site_refinement_flags_occupancy
N1 N 0.8830(10) 0.2418(10) 0.9763(6) 0.070(3) Uiso 1 1 d . U .
C111 C 0.9236(14) 0.1773(14) 1.0106(8) 0.083(5) Uiso 1 1 d . U .
C112 C 1.0034(18) 0.1319(17) 0.9917(10) 0.109(6) Uiso 1 1 d . U .
C113 C 1.044(2) 0.059(2) 1.0232(12) 0.140(8) Uiso 1 1 d D U .
C114 C 1.057(3) 0.086(3) 1.0674(13) 0.172(13) Uiso 1 1 d D U .
C121 C 0.9319(11) 0.2969(11) 0.9658(6) 0.060(4) Uiso 1 1 d . U .
C122 C 0.9560(12) 0.3266(11) 1.0089(7) 0.067(4) Uiso 1 1 d . U .
C123 C 1.0042(13) 0.3818(12) 0.9909(7) 0.072(5) Uiso 1 1 d . U .
C124 C 1.0293(16) 0.4121(16) 1.0330(9) 0.098(7) Uiso 1 1 d . U .
C131 C 0.8700(15) 0.2188(14) 0.9325(8) 0.085(5) Uiso 1 1 d . U .
C132 C 0.8204(19) 0.1559(18) 0.9376(11) 0.112(6) Uiso 1 1 d . U .
C133 C 0.787(2) 0.1425(19) 0.8988(12) 0.120(7) Uiso 1 1 d . U .
C134 C 0.718(2) 0.209(2) 0.8843(13) 0.139(11) Uiso 1 1 d . U .
C141 C 0.8059(14) 0.2781(13) 0.9998(8) 0.080(5) Uiso 1 1 d . U .
C142 C 0.7591(17) 0.3483(16) 0.9717(10) 0.102(6) Uiso 1 1 d . U .
C143 C 0.682(2) 0.3741(19) 0.9998(12) 0.124(8) Uiso 1 1 d D U .
C144 C 0.634(3) 0.445(2) 0.9692(16) 0.190(14) Uiso 1 1 d D U .
N2 N 0.4417(9) 0.4464(8) 0.7570(5) 0.057(3) Uiso 1 1 d . . .
C211 C 0.4802(11) 0.4697(11) 0.7951(6) 0.061(4) Uiso 1 1 d . . .
C212 C 0.4467(15) 0.4506(14) 0.8403(9) 0.088(7) Uiso 1 1 d . . .
C213 C 0.4842(16) 0.4829(15) 0.8742(9) 0.094(7) Uiso 1 1 d . . .
C214 C 0.453(3) 0.469(3) 0.9247(19) 0.21(2) Uiso 1 1 d . . .
C221 C 0.3533(12) 0.4821(12) 0.7548(7) 0.069(5) Uiso 1 1 d . . .
C222 C 0.3282(13) 0.5663(13) 0.7485(8) 0.077(6) Uiso 1 1 d . . .
C223 C 0.2314(17) 0.5868(16) 0.7573(10) 0.101(8) Uiso 1 1 d . . .
C224 C 0.1951(18) 0.6675(18) 0.7417(10) 0.111(9) Uiso 1 1 d . . .
C231 C 0.4825(14) 0.4710(14) 0.7140(8) 0.082(6) Uiso 1 1 d . . .
C232 C 0.4519(17) 0.4484(16) 0.6719(10) 0.100(8) Uiso 1 1 d . . .
C233 C 0.484(2) 0.491(2) 0.6288(12) 0.125(11) Uiso 1 1 d . . .
C234 C 0.461(2) 0.463(2) 0.5855(14) 0.149(13) Uiso 1 1 d . . .
C241 C 0.4511(13) 0.3619(12) 0.7621(7) 0.073(5) Uiso 1 1 d . . .
C242 C 0.5389(14) 0.3154(14) 0.7634(8) 0.080(6) Uiso 1 1 d . . .
C243 C 0.545(2) 0.232(2) 0.7755(13) 0.135(12) Uiso 1 1 d . . .
C244 C 0.497(4) 0.195(4) 0.769(2) 0.25(3) Uiso 1 1 d . . .
N3 N 0.3123(17) 0.2425(17) 0.9741(10) 0.225(8) Uiso 1 1 d D U .
C311 C 0.301(3) 0.177(2) 0.9525(15) 0.234(11) Uiso 1 1 d D U .
C312 C 0.345(4) 0.097(3) 0.975(2) 0.245(12) Uiso 1 1 d D U .
C313 C 0.317(4) 0.031(4) 0.961(2) 0.256(14) Uiso 1 1 d D U .
C314 C 0.341(4) -0.046(5) 0.996(3) 0.29(2) Uiso 1 1 d . U .
C321 C 0.284(3) 0.238(3) 1.0228(10) 0.205(10) Uiso 1 1 d D U .
C322 C 0.202(3) 0.231(3) 1.0292(18) 0.189(10) Uiso 1 1 d . U .
C323 C 0.179(3) 0.225(3) 1.0788(19) 0.188(11) Uiso 1 1 d . U .
C324 C 0.211(3) 0.160(3) 1.1062(17) 0.182(14) Uiso 1 1 d . U .
C331 C 0.3988(17) 0.240(3) 0.9732(15) 0.244(11) Uiso 1 1 d D U .
C332 C 0.430(3) 0.221(4) 0.9254(16) 0.269(13) Uiso 1 1 d D U .
C333 C 0.519(3) 0.220(4) 0.9191(18) 0.292(15) Uiso 1 1 d D U .
C334 C 0.542(4) 0.221(5) 0.8681(19) 0.35(2) Uiso 1 1 d D U .
C341 C 0.265(3) 0.315(2) 0.9481(14) 0.219(10) Uiso 1 1 d D U .
C342 C 0.260(3) 0.380(3) 0.9656(18) 0.208(11) Uiso 1 1 d D U .
C343 C 0.206(3) 0.454(3) 0.9421(19) 0.202(12) Uiso 1 1 d D U .
C344 C 0.209(3) 0.517(3) 0.922(2) 0.227(17) Uiso 1 1 d D U .
N4 N 0.8038(10) 0.2993(10) 0.5634(6) 0.069(3) Uiso 1 1 d . U .
C411 C 0.8278(14) 0.2276(13) 0.5391(8) 0.078(5) Uiso 1 1 d . U .
C412 C 0.8929(16) 0.1676(15) 0.5607(9) 0.092(5) Uiso 1 1 d . U .
C413 C 0.9049(18) 0.1002(17) 0.5359(10) 0.105(7) Uiso 1 1 d . U .
C414 C 0.973(2) 0.035(2) 0.5594(13) 0.145(11) Uiso 1 1 d . U .
C421 C 0.7793(12) 0.2820(12) 0.6121(7) 0.069(4) Uiso 1 1 d . U .
C422 C 0.7077(15) 0.2498(14) 0.6148(9) 0.088(5) Uiso 1 1 d . U .
C423 C 0.6869(17) 0.2275(17) 0.6647(10) 0.101(6) Uiso 1 1 d . U .
C424 C 0.742(2) 0.169(2) 0.6837(12) 0.123(9) Uiso 1 1 d . U .
C431 C 0.8764(11) 0.3307(11) 0.5657(7) 0.063(4) Uiso 1 1 d . U .
C432 C 0.9010(13) 0.3590(12) 0.5198(7) 0.073(4) Uiso 1 1 d . U .
C433 C 0.9715(14) 0.3919(13) 0.5224(8) 0.081(5) Uiso 1 1 d . U .
C434 C 0.9998(15) 0.4181(14) 0.4751(9) 0.088(6) Uiso 1 1 d . U .
C441 C 0.7399(14) 0.3529(14) 0.5348(8) 0.082(5) Uiso 1 1 d . U .
C442 C 0.7099(18) 0.4253(17) 0.5544(10) 0.109(6) Uiso 1 1 d . U .
C443 C 0.644(2) 0.496(2) 0.5263(14) 0.150(9) Uiso 1 1 d D U .
C444 C 0.709(3) 0.529(3) 0.5033(19) 0.229(17) Uiso 1 1 d D U .
N5 N 0.2918(13) 0.1935(12) 0.4944(7) 0.093(6) Uiso 1 1 d . . .
C511 C 0.2998(17) 0.1125(16) 0.5141(10) 0.100(8) Uiso 1 1 d . . .
C512 C 0.237(2) 0.107(2) 0.5517(12) 0.131(11) Uiso 1 1 d . . .
C513 C 0.260(3) 0.018(2) 0.5688(15) 0.159(15) Uiso 1 1 d . . .
C514 C 0.199(3) 0.015(2) 0.6079(15) 0.162(15) Uiso 1 1 d . . .
C521 C 0.3034(15) 0.2426(14) 0.5298(9) 0.087(7) Uiso 1 1 d . . .
C522 C 0.3833(16) 0.2098(16) 0.5556(9) 0.097(8) Uiso 1 1 d . . .
C523 C 0.382(2) 0.267(2) 0.5887(12) 0.129(11) Uiso 1 1 d . . .
C524 C 0.463(2) 0.241(2) 0.6187(13) 0.143(13) Uiso 1 1 d . . .
C531 C 0.3529(13) 0.1977(12) 0.4583(7) 0.073(5) Uiso 1 1 d . . .
C532 C 0.3613(15) 0.2714(15) 0.4352(9) 0.090(7) Uiso 1 1 d . . .
C533 C 0.4260(19) 0.2583(18) 0.4031(11) 0.114(9) Uiso 1 1 d . . .
C534 C 0.4441(15) 0.3320(15) 0.3810(9) 0.091(7) Uiso 1 1 d . . .
C541 C 0.2092(17) 0.2303(16) 0.4768(9) 0.097(8) Uiso 1 1 d . . .
C542 C 0.194(3) 0.190(2) 0.4375(15) 0.159(15) Uiso 1 1 d . . .
C543 C 0.099(2) 0.2361(19) 0.4230(11) 0.118(10) Uiso 1 1 d . . .
C544 C 0.052(3) 0.203(3) 0.4609(16) 0.171(16) Uiso 1 1 d . . .
N6 N 0.0465(12) 0.1044(12) 0.2494(7) 0.092(4) Uiso 1 1 d . U .
C611 C 0.0950(17) 0.0277(16) 0.2341(9) 0.099(6) Uiso 1 1 d . U .
C612 C 0.162(2) 0.037(2) 0.2062(12) 0.123(7) Uiso 1 1 d . U .
C613 C 0.217(2) -0.046(2) 0.2012(13) 0.138(8) Uiso 1 1 d . U .
C614 C 0.292(3) -0.035(3) 0.1710(16) 0.173(13) Uiso 1 1 d . U .
C621 C 0.1008(19) 0.1413(18) 0.2729(11) 0.113(6) Uiso 1 1 d . U .
C622 C 0.169(2) 0.091(2) 0.3061(13) 0.155(8) Uiso 1 1 d D U .
C623 C 0.144(2) 0.068(2) 0.3534(13) 0.173(10) Uiso 1 1 d D U .
C624 C 0.2205(19) 0.0322(19) 0.3818(11) 0.120(9) Uiso 1 1 d D U .
C631 C 0.0113(14) 0.1599(14) 0.2089(8) 0.083(5) Uiso 1 1 d . U .
C632 C -0.0467(17) 0.1345(16) 0.1837(10) 0.101(6) Uiso 1 1 d . U .
C633 C -0.081(2) 0.193(2) 0.1443(12) 0.124(8) Uiso 1 1 d . U .
C634 C -0.131(3) 0.268(3) 0.1514(16) 0.180(14) Uiso 1 1 d . U .
C641 C -0.0134(17) 0.0852(17) 0.2826(10) 0.102(6) Uiso 1 1 d . U .
C642 C -0.073(2) 0.157(2) 0.2944(12) 0.124(7) Uiso 1 1 d . U .
C643 C -0.115(3) 0.130(2) 0.3357(15) 0.153(9) Uiso 1 1 d . U .
C644 C -0.103(3) 0.150(3) 0.372(2) 0.215(16) Uiso 1 1 d . U .
N7 N 0.5401(17) 0.1242(16) 0.2207(10) 0.127(5) Uiso 1 1 d . U .
C711 C 0.565(2) 0.079(2) 0.1834(13) 0.146(8) Uiso 1 1 d D U .
C712 C 0.506(3) 0.106(2) 0.1437(13) 0.180(10) Uiso 1 1 d D U .
C713 C 0.475(3) 0.044(2) 0.1279(15) 0.205(12) Uiso 1 1 d D U .
C714 C 0.452(4) 0.062(3) 0.0773(15) 0.248(18) Uiso 1 1 d D U .
C721 C 0.462(2) 0.124(2) 0.2413(12) 0.124(7) Uiso 1 1 d . U .
C722 C 0.467(2) 0.044(2) 0.2599(13) 0.136(8) Uiso 1 1 d . U .
C723 C 0.387(2) 0.045(2) 0.2803(14) 0.147(9) Uiso 1 1 d . U .
C724 C 0.394(3) -0.037(3) 0.3021(17) 0.182(14) Uiso 1 1 d . U .
C731 C 0.608(2) 0.097(2) 0.2557(13) 0.142(8) Uiso 1 1 d D U .
C732 C 0.592(2) 0.136(3) 0.2960(14) 0.173(9) Uiso 1 1 d D U .
C733 C 0.654(3) 0.172(3) 0.3119(14) 0.205(11) Uiso 1 1 d D U .
C734 C 0.657(4) 0.161(4) 0.3645(15) 0.247(18) Uiso 1 1 d D U .
C741 C 0.533(2) 0.2056(19) 0.2024(11) 0.119(7) Uiso 1 1 d . U .
C742 C 0.607(2) 0.2212(17) 0.1794(12) 0.125(7) Uiso 1 1 d D U .
C743 C 0.5960(19) 0.3063(17) 0.1660(12) 0.131(8) Uiso 1 1 d D U .
C744 C 0.665(2) 0.326(2) 0.1390(12) 0.144(11) Uiso 1 1 d D U .
N11 N 0.7820(17) 0.3836(16) 0.3903(10) 0.120(8) Uiso 1 1 d . . .
C11 C 0.8443(17) 0.4118(16) 0.3701(9) 0.098(8) Uiso 1 1 d . . .
O101 O 0.800(2) 0.345(2) 0.4256(13) 0.207(14) Uiso 1 1 d . . .
O102 O 0.7230(18) 0.3851(16) 0.3692(10) 0.167(10) Uiso 1 1 d . . .
N21 N 0.230(4) -0.084(4) 0.9169(19) 0.296(16) Uiso 1 1 d D U .
C21 C 0.177(4) -0.018(4) 0.885(2) 0.26(2) Uiso 1 1 d . U .
O201 O 0.224(3) -0.094(3) 0.9561(18) 0.285(17) Uiso 1 1 d D U .
O202 O 0.287(3) -0.109(3) 0.897(2) 0.34(2) Uiso 1 1 d D U .
N31 N 0.557(2) 0.655(3) 0.9385(17) 0.207(19) Uiso 0.5 1 d D U P
C31 C 0.514(5) 0.732(3) 0.923(3) 0.21(2) Uiso 0.5 1 d D U P
O301 O 0.599(3) 0.614(3) 0.916(2) 0.21(2) Uiso 0.5 1 d D U P
O302 O 0.557(4) 0.623(3) 0.9741(19) 0.22(2) Uiso 0.5 1 d D U P
N41 N 0.599(2) 0.238(3) 0.5032(15) 0.190(16) Uiso 0.5 1 d D U P
C41 C 0.538(4) 0.278(4) 0.532(2) 0.193(17) Uiso 0.5 1 d D U P
O401 O 0.619(3) 0.264(3) 0.4687(18) 0.199(16) Uiso 0.5 1 d D U P
O402 O 0.635(3) 0.176(3) 0.5105(19) 0.192(18) Uiso 0.5 1 d D U P
O1 O 0.8302(5) 0.3783(5) 0.6820(3) 0.037(2) Uani 1 1 d . . .
O2 O 0.9064(6) 0.4751(6) 0.6270(3) 0.044(2) Uani 1 1 d . . .
O3 O 1.0411(5) 0.5510(5) 0.7254(3) 0.0334(19) Uani 1 1 d . . .
O4 O 1.0406(6) 0.5612(5) 0.8204(4) 0.044(2) Uani 1 1 d . . .
O5 O 0.9038(5) 0.4237(5) 0.8791(3) 0.038(2) Uani 1 1 d . . .
O6 O 0.8160(5) 0.3445(5) 0.8309(3) 0.0328(19) Uani 1 1 d . . .
O7 O 0.6728(7) 0.4111(6) 0.6740(4) 0.051(3) Uani 1 1 d . . .
O8 O 0.8239(6) 0.6068(6) 0.5841(4) 0.048(2) Uani 1 1 d . . .
O9 O 1.0012(7) 0.6931(6) 0.6770(4) 0.050(3) Uani 1 1 d . . .
O10 O 0.9627(6) 0.6920(5) 0.8560(4) 0.050(3) Uani 1 1 d . . .
O11 O 0.8207(7) 0.5232(6) 0.9361(3) 0.047(2) Uani 1 1 d . . .
O12 O 0.6558(6) 0.3846(6) 0.8374(4) 0.049(3) Uani 1 1 d . . .
O13 O 0.7498(6) 0.5137(5) 0.6397(3) 0.041(2) Uani 1 1 d . . .
O14 O 0.9146(6) 0.5955(5) 0.6648(4) 0.044(2) Uani 1 1 d . . .
O15 O 0.9690(6) 0.6799(5) 0.7645(4) 0.044(2) Uani 1 1 d . . .
O16 O 0.9072(6) 0.5634(5) 0.8594(3) 0.041(2) Uani 1 1 d . . .
O17 O 0.7460(5) 0.4652(5) 0.8736(3) 0.040(2) Uani 1 1 d . . .
O18 O 0.7383(5) 0.4141(5) 0.7570(3) 0.036(2) Uani 1 1 d . . .
O19 O 0.8266(5) 0.5085(4) 0.7117(3) 0.0301(18) Uani 1 1 d . . .
O20 O 0.9038(5) 0.5765(5) 0.7632(3) 0.036(2) Uani 1 1 d . . .
O21 O 0.8288(5) 0.4813(5) 0.8019(3) 0.0330(19) Uani 1 1 d . . .
O22 O 0.7516(5) 0.6151(5) 0.7591(3) 0.037(2) Uani 1 1 d . . .
O23 O 0.6636(5) 0.5419(6) 0.7115(3) 0.043(2) Uani 1 1 d . . .
O24 O 0.7616(6) 0.6469(5) 0.6626(4) 0.043(2) Uani 1 1 d . . .
O25 O 0.8473(6) 0.7078(5) 0.7091(4) 0.045(2) Uani 1 1 d . . .
O26 O 0.8293(7) 0.6927(6) 0.8144(4) 0.049(3) Uani 1 1 d . . .
O27 O 0.7552(5) 0.6048(6) 0.8539(3) 0.044(2) Uani 1 1 d . . .
O28 O 0.6562(6) 0.5274(6) 0.7982(3) 0.042(2) Uani 1 1 d . . .
O29 O 0.6348(6) 0.6944(6) 0.7104(4) 0.051(3) Uani 1 1 d . . .
O30 O 0.7114(7) 0.7582(5) 0.7594(4) 0.054(3) Uani 1 1 d . . .
O31 O 0.6261(6) 0.6710(6) 0.8008(4) 0.049(3) Uani 1 1 d . . .
O32 O 0.5256(6) 0.6247(6) 0.7471(4) 0.054(3) Uani 1 1 d . . .
O33 O 0.7091(7) 0.8010(6) 0.6653(4) 0.061(3) Uani 1 1 d . . .
O34 O 0.6790(8) 0.7575(7) 0.8517(4) 0.069(4) Uani 1 1 d . . .
O35 O 0.9183(6) 0.2362(5) 0.6889(4) 0.042(2) Uani 1 1 d . . .
O36 O 1.0065(5) 0.3308(5) 0.6357(3) 0.038(2) Uani 1 1 d . . .
O37 O 1.1507(6) 0.4377(6) 0.6954(3) 0.042(2) Uani 1 1 d . . .
O38 O 1.1478(5) 0.4308(5) 0.7952(3) 0.039(2) Uani 1 1 d . . .
O39 O 1.0012(5) 0.2980(5) 0.8631(3) 0.035(2) Uani 1 1 d . . .
O40 O 0.9139(6) 0.2015(5) 0.8275(3) 0.044(2) Uani 1 1 d . . .
O41 O 0.9479(7) 0.0882(5) 0.6763(4) 0.053(3) Uani 1 1 d . . .
O42 O 1.1211(7) 0.2549(6) 0.5786(4) 0.052(3) Uani 1 1 d . . .
O43 O 1.2880(7) 0.3834(7) 0.6518(4) 0.060(3) Uani 1 1 d . . .
O44 O 1.2892(6) 0.3566(6) 0.8388(4) 0.054(3) Uani 1 1 d . . .
O45 O 1.1170(6) 0.2245(6) 0.9239(4) 0.048(2) Uiso 1 1 d . . .
O46 O 0.9724(7) 0.0503(6) 0.8463(4) 0.055(3) Uani 1 1 d . . .
O47 O 1.0440(6) 0.1784(6) 0.6404(4) 0.048(2) Uani 1 1 d . . .
O48 O 1.1539(6) 0.3230(5) 0.6516(4) 0.044(2) Uani 1 1 d . . .
O49 O 1.2705(6) 0.3571(6) 0.7463(4) 0.048(2) Uani 1 1 d . . .
O50 O 1.1549(6) 0.3004(6) 0.8448(4) 0.046(2) Uani 1 1 d . . .
O51 O 1.0541(6) 0.1435(5) 0.8738(3) 0.043(2) Uani 1 1 d . . .
O52 O 0.9760(6) 0.1331(5) 0.7584(4) 0.046(2) Uani 1 1 d . . .
O53 O 1.0574(5) 0.2442(5) 0.7106(3) 0.037(2) Uani 1 1 d . . .
O54 O 1.1412(5) 0.3146(5) 0.7517(3) 0.039(2) Uani 1 1 d . . .
O55 O 1.0651(5) 0.2200(5) 0.7998(3) 0.037(2) Uani 1 1 d . . .
O56 O 1.1908(6) 0.1647(5) 0.7537(3) 0.043(2) Uani 1 1 d . . .
O57 O 1.0997(7) 0.0810(6) 0.7121(4) 0.053(3) Uani 1 1 d . . .
O58 O 1.1965(7) 0.1787(6) 0.6581(4) 0.052(3) Uani 1 1 d . . .
O59 O 1.2812(6) 0.2442(5) 0.6976(4) 0.048(3) Uani 1 1 d . . .
O60 O 1.2812(6) 0.2297(6) 0.8035(4) 0.047(2) Uani 1 1 d . . .
O61 O 1.1987(6) 0.1548(6) 0.8506(4) 0.050(3) Uani 1 1 d . . .
O62 O 1.1036(7) 0.0663(6) 0.7999(4) 0.052(3) Uani 1 1 d . . .
O63 O 1.2563(7) 0.0510(6) 0.7119(4) 0.059(3) Uani 1 1 d . . .
O64 O 1.3410(6) 0.1208(6) 0.7551(4) 0.060(3) Uani 1 1 d . . .
O65 O 1.2578(7) 0.0376(6) 0.8004(4) 0.055(3) Uani 1 1 d . . .
O66 O 1.1879(8) -0.0543(6) 0.7571(4) 0.064(3) Uani 1 1 d . . .
O67 O 1.3615(8) 0.1147(7) 0.6626(5) 0.071(4) Uani 1 1 d . . .
O68 O 1.3595(7) 0.0896(7) 0.8495(4) 0.063(3) Uani 1 1 d . . .
O69 O 0.9996(6) 0.4144(5) 0.7004(3) 0.035(2) Uani 1 1 d . . .
O70 O 1.0014(5) 0.4243(5) 0.7997(3) 0.036(2) Uani 1 1 d . . .
O71 O 0.9166(5) 0.3258(5) 0.7633(3) 0.0322(18) Uani 1 1 d . . .
Si1 Si 0.8297(2) 0.54409(18) 0.75793(13) 0.0319(7) Uani 1 1 d . . .
Si2 Si 1.1140(2) 0.2364(2) 0.75437(14) 0.0379(8) Uani 1 1 d . . .
W1 W 0.74084(3) 0.44956(3) 0.69410(2) 0.03718(12) Uani 1 1 d . . .
W2 W 0.83364(3) 0.55964(3) 0.63751(2) 0.03834(12) Uani 1 1 d . . .
W3 W 0.95654(4) 0.63467(3) 0.70940(2) 0.03958(13) Uani 1 1 d . . .
W4 W 0.93262(4) 0.64188(3) 0.81953(2) 0.04249(14) Uani 1 1 d . . .
W5 W 0.82777(3) 0.51478(3) 0.87940(2) 0.03839(12) Uani 1 1 d . . .
W6 W 0.72106(3) 0.43469(3) 0.81931(2) 0.03738(12) Uani 1 1 d . . .
W7 W 0.62477(3) 0.61351(3) 0.74907(2) 0.04388(14) Uani 1 1 d . . .
W8 W 0.74078(4) 0.71844(3) 0.70145(2) 0.04495(14) Uani 1 1 d . . .
W9 W 0.71630(4) 0.69519(3) 0.81397(2) 0.04768(15) Uani 1 1 d . . .
W10 W 0.99505(4) 0.14574(3) 0.69695(2) 0.04463(14) Uani 1 1 d . . .
W11 W 1.10533(4) 0.24630(3) 0.63558(2) 0.04447(14) Uani 1 1 d . . .
W12 W 1.22661(3) 0.34884(3) 0.68835(2) 0.04407(14) Uani 1 1 d . . .
W13 W 1.22968(3) 0.33129(3) 0.80319(2) 0.04316(14) Uani 1 1 d . . .
W14 W 1.09763(3) 0.22940(3) 0.86747(2) 0.04040(13) Uani 1 1 d . . .
W15 W 1.00370(4) 0.12607(3) 0.82290(2) 0.04334(14) Uani 1 1 d . . .
W16 W 1.17778(4) 0.03907(3) 0.75571(3) 0.05319(17) Uani 1 1 d . . .
W17 W 1.28822(4) 0.14124(4) 0.69989(3) 0.05509(18) Uani 1 1 d . . .
W18 W 1.28119(4) 0.12560(4) 0.81241(3) 0.05287(17) Uani 1 1 d . . .
Sn1 Sn 1.03103(6) 0.43914(5) 0.63145(3) 0.0399(2) Uani 1 1 d . . .
Sn2 Sn 1.06370(6) 0.44927(6) 0.85286(4) 0.0427(2) Uani 1 1 d . . .
Sn3 Sn 0.82988(6) 0.26793(5) 0.78061(4) 0.0408(2) Uani 1 1 d . . .
Sn4 Sn 0.94692(5) 0.33208(5) 0.69735(3) 0.03473(19) Uani 1 1 d . . .
Sn5 Sn 1.06944(5) 0.43868(5) 0.74438(3) 0.03548(19) Uani 1 1 d . . .
Sn6 Sn 0.91967(5) 0.37422(5) 0.82101(3) 0.03327(18) Uani 1 1 d . . .

loop_
_atom_site_aniso_label
_atom_site_aniso_U_11
_atom_site_aniso_U_22
_atom_site_aniso_U_33
_atom_site_aniso_U_23
_atom_site_aniso_U_13
_atom_site_aniso_U_12
O1 0.035(5) 0.023(4) 0.050(6) -0.004(4) -0.001(4) 0.000(4)
O2 0.047(6) 0.044(6) 0.039(5) -0.003(4) 0.004(4) -0.014(5)
O3 0.029(4) 0.028(4) 0.043(5) 0.000(4) 0.001(4) -0.009(4)
O4 0.048(6) 0.028(5) 0.054(6) -0.004(4) -0.004(5) -0.008(4)
O5 0.039(5) 0.027(4) 0.043(5) -0.006(4) -0.002(4) -0.002(4)
O6 0.027(4) 0.024(4) 0.043(5) -0.006(4) -0.001(4) 0.003(3)
O7 0.060(7) 0.048(6) 0.045(6) -0.011(5) -0.006(5) -0.012(5)
O8 0.046(6) 0.040(6) 0.049(6) 0.005(5) -0.003(5) 0.000(5)
O9 0.063(7) 0.035(5) 0.052(6) -0.003(5) 0.010(5) -0.014(5)
O10 0.055(6) 0.026(5) 0.072(7) -0.016(5) 0.005(5) -0.010(5)
O11 0.061(7) 0.040(5) 0.036(5) -0.006(4) 0.007(5) -0.005(5)
O12 0.035(5) 0.048(6) 0.064(7) 0.003(5) 0.007(5) -0.013(5)
O13 0.037(5) 0.034(5) 0.049(6) -0.006(4) 0.001(4) -0.003(4)
O14 0.043(5) 0.029(5) 0.058(6) -0.012(4) 0.012(5) -0.006(4)
O15 0.056(6) 0.029(5) 0.051(6) -0.010(4) -0.002(5) -0.015(5)
O16 0.042(5) 0.036(5) 0.041(5) -0.007(4) -0.008(4) -0.003(4)
O17 0.033(5) 0.030(5) 0.053(6) -0.006(4) 0.001(4) -0.001(4)
O18 0.029(4) 0.033(5) 0.042(5) -0.007(4) -0.001(4) 0.001(4)
O19 0.026(4) 0.021(4) 0.042(5) -0.013(3) 0.001(3) 0.000(3)
O20 0.039(5) 0.024(4) 0.045(5) -0.005(4) -0.001(4) -0.005(4)
O21 0.032(4) 0.024(4) 0.038(5) -0.005(4) -0.002(4) 0.002(3)
O22 0.030(4) 0.023(4) 0.049(5) -0.005(4) 0.002(4) 0.007(3)
O23 0.031(5) 0.040(5) 0.046(6) -0.003(4) -0.001(4) 0.009(4)
O24 0.036(5) 0.034(5) 0.053(6) -0.005(4) 0.003(4) 0.002(4)
O25 0.049(6) 0.020(4) 0.061(7) -0.006(4) 0.002(5) -0.004(4)
O26 0.067(7) 0.034(5) 0.047(6) -0.013(4) 0.008(5) -0.013(5)
O27 0.033(5) 0.044(6) 0.048(6) -0.004(5) 0.006(4) 0.001(4)
O28 0.040(5) 0.042(5) 0.040(5) -0.008(4) 0.002(4) -0.005(4)
O29 0.044(6) 0.042(6) 0.055(6) -0.004(5) 0.011(5) 0.006(5)
O30 0.075(8) 0.016(4) 0.063(7) -0.006(4) 0.008(6) 0.001(5)
O31 0.035(5) 0.046(6) 0.052(6) -0.010(5) -0.005(4) 0.014(4)
O32 0.043(6) 0.055(7) 0.060(7) -0.014(5) 0.004(5) -0.004(5)
O33 0.063(7) 0.041(6) 0.062(7) -0.006(5) 0.008(6) 0.013(5)
O34 0.080(9) 0.047(7) 0.068(8) -0.017(6) 0.011(7) 0.008(6)
O35 0.042(5) 0.026(5) 0.058(6) -0.011(4) 0.001(4) -0.006(4)
O36 0.037(5) 0.021(4) 0.050(6) -0.008(4) 0.001(4) 0.003(4)
O37 0.039(5) 0.045(6) 0.044(5) -0.010(4) 0.013(4) -0.012(4)
O38 0.031(5) 0.036(5) 0.051(6) -0.009(4) 0.003(4) -0.007(4)
O39 0.035(5) 0.018(4) 0.049(5) -0.006(4) 0.003(4) 0.000(3)
O40 0.051(6) 0.030(5) 0.048(6) -0.006(4) 0.003(5) -0.007(4)
O41 0.080(8) 0.022(5) 0.055(6) -0.013(4) 0.008(6) -0.009(5)
O42 0.069(7) 0.035(5) 0.047(6) -0.013(5) 0.004(5) -0.005(5)
O43 0.056(7) 0.052(7) 0.069(8) -0.005(6) 0.010(6) -0.010(6)
O44 0.042(6) 0.052(7) 0.065(7) -0.004(5) 0.010(5) -0.012(5)
O46 0.060(7) 0.031(5) 0.071(8) -0.003(5) -0.001(6) -0.009(5)
O47 0.053(6) 0.035(5) 0.056(6) -0.016(5) 0.009(5) -0.007(5)
O48 0.041(5) 0.027(5) 0.058(6) -0.011(4) 0.008(4) 0.002(4)
O49 0.031(5) 0.049(6) 0.057(6) -0.003(5) 0.002(4) -0.003(4)
O50 0.036(5) 0.037(5) 0.059(7) -0.001(5) -0.003(5) 0.000(4)
O51 0.041(5) 0.032(5) 0.049(6) 0.005(4) 0.008(4) -0.005(4)
O52 0.053(6) 0.014(4) 0.067(7) -0.003(4) 0.001(5) -0.004(4)
O53 0.040(5) 0.022(4) 0.043(5) -0.008(4) -0.001(4) 0.001(4)
O54 0.032(5) 0.030(5) 0.050(6) -0.005(4) 0.007(4) -0.001(4)
O55 0.034(5) 0.027(4) 0.043(5) -0.002(4) 0.007(4) -0.001(4)
O56 0.040(5) 0.032(5) 0.048(6) -0.002(4) 0.002(4) 0.007(4)
O57 0.056(6) 0.030(5) 0.060(7) -0.006(5) 0.001(5) 0.012(5)
O58 0.056(6) 0.036(5) 0.054(6) -0.009(5) 0.014(5) 0.004(5)
O59 0.038(5) 0.032(5) 0.068(7) -0.003(5) 0.010(5) -0.002(4)
O60 0.034(5) 0.042(6) 0.057(6) -0.007(5) 0.005(4) 0.001(4)
O61 0.045(6) 0.036(5) 0.057(7) -0.002(5) 0.006(5) 0.007(4)
O62 0.055(6) 0.031(5) 0.061(7) 0.003(5) -0.001(5) -0.002(5)
O63 0.067(8) 0.034(6) 0.064(7) -0.005(5) 0.012(6) 0.006(5)
O64 0.033(5) 0.048(6) 0.085(9) 0.002(6) 0.003(5) 0.009(5)
O65 0.056(7) 0.031(5) 0.059(7) 0.004(5) 0.000(5) 0.013(5)
O66 0.074(8) 0.033(6) 0.071(8) -0.004(5) 0.009(6) 0.007(5)
O67 0.061(8) 0.053(7) 0.080(9) -0.003(6) 0.013(7) 0.016(6)
O68 0.044(6) 0.053(7) 0.075(8) 0.001(6) -0.009(6) 0.010(5)
O69 0.044(5) 0.021(4) 0.042(5) -0.005(4) 0.002(4) -0.010(4)
O70 0.026(4) 0.034(5) 0.049(5) -0.010(4) 0.006(4) -0.007(4)
O71 0.031(4) 0.031(4) 0.034(5) -0.010(4) 0.001(3) -0.005(4)
Si1 0.0321(17) 0.0203(15) 0.0404(19) -0.0047(13) -0.0001(14) -0.0018(13)
Si2 0.0373(19) 0.0249(17) 0.047(2) -0.0073(15) 0.0057(16) 0.0006(14)
W1 0.0353(3) 0.0308(3) 0.0439(3) -0.0053(2) -0.0035(2) -0.0056(2)
W2 0.0404(3) 0.0269(3) 0.0432(3) -0.0033(2) -0.0002(2) -0.0018(2)
W3 0.0435(3) 0.0253(2) 0.0502(3) -0.0057(2) 0.0038(2) -0.0098(2)
W4 0.0513(3) 0.0274(3) 0.0505(3) -0.0095(2) 0.0008(3) -0.0115(2)
W5 0.0411(3) 0.0301(3) 0.0419(3) -0.0093(2) 0.0032(2) -0.0041(2)
W6 0.0319(3) 0.0325(3) 0.0456(3) -0.0047(2) 0.0036(2) -0.0057(2)
W7 0.0328(3) 0.0350(3) 0.0560(4) -0.0050(3) 0.0026(2) 0.0036(2)
W8 0.0474(3) 0.0235(2) 0.0558(4) -0.0036(2) 0.0034(3) 0.0034(2)
W9 0.0503(3) 0.0289(3) 0.0561(4) -0.0121(3) 0.0047(3) 0.0052(2)
W10 0.0553(4) 0.0229(2) 0.0537(4) -0.0098(2) 0.0025(3) -0.0050(2)
W11 0.0502(3) 0.0308(3) 0.0476(3) -0.0097(2) 0.0070(3) -0.0012(2)
W12 0.0356(3) 0.0391(3) 0.0531(4) -0.0055(3) 0.0071(2) -0.0035(2)
W13 0.0314(3) 0.0419(3) 0.0534(4) -0.0047(3) 0.0007(2) -0.0057(2)
W14 0.0380(3) 0.0316(3) 0.0467(3) -0.0018(2) -0.0001(2) -0.0024(2)
W15 0.0501(3) 0.0228(2) 0.0532(3) -0.0032(2) 0.0040(3) -0.0042(2)
W16 0.0579(4) 0.0254(3) 0.0643(4) -0.0059(3) 0.0059(3) 0.0085(3)
W17 0.0470(3) 0.0392(3) 0.0646(4) -0.0052(3) 0.0124(3) 0.0112(3)
W18 0.0405(3) 0.0398(3) 0.0645(4) 0.0000(3) 0.0012(3) 0.0096(3)
Sn1 0.0420(5) 0.0329(5) 0.0432(5) -0.0039(4) 0.0045(4) -0.0084(4)
Sn2 0.0456(5) 0.0400(5) 0.0444(5) -0.0067(4) -0.0021(4) -0.0140(4)
Sn3 0.0425(5) 0.0308(5) 0.0517(6) -0.0074(4) 0.0012(4) -0.0135(4)
Sn4 0.0370(4) 0.0235(4) 0.0428(5) -0.0069(3) 0.0024(4) -0.0058(3)
Sn5 0.0332(4) 0.0291(4) 0.0431(5) -0.0051(4) 0.0025(4) -0.0066(3)
Sn6 0.0323(4) 0.0253(4) 0.0408(5) -0.0051(3) 0.0018(3) -0.0050(3)

loop_
_atom_type_symbol
_atom_type_description
_atom_type_scat_dispersion_real
_atom_type_scat_dispersion_imag
_atom_type_scat_source
C C 0.0033 0.0016 'International Tables Vol C Tables 4.2.6.8 and 6.1.1.4'
N N 0.0061 0.0033 'International Tables Vol C Tables 4.2.6.8 and 6.1.1.4'
O O 0.0106 0.0060 'International Tables Vol C Tables 4.2.6.8 and 6.1.1.4'
Si Si 0.0817 0.0704 'International Tables Vol C Tables 4.2.6.8 and 6.1.1.4'
W W -0.8490 6.8722 'International Tables Vol C Tables 4.2.6.8 and 6.1.1.4'
Sn Sn -0.6537 1.4246 'International Tables Vol C Tables 4.2.6.8 and 6.1.1.4'

loop_
_geom_angle_atom_site_label_1
_geom_angle_atom_site_label_2
_geom_angle_atom_site_label_3
_geom_angle
C131 N1 C111 113.4(18)
C131 N1 C121 105.2(16)
C111 N1 C121 111.1(16)
C131 N1 C141 112.9(17)
C111 N1 C141 103.7(17)
C121 N1 C141 110.6(16)
N1 C111 C112 111(2)
C111 C112 C113 114(3)
C114 C113 C112 105(3)
N1 C121 C122 113.8(16)
C123 C122 C121 105.6(16)
C122 C123 C124 106.8(18)
N1 C131 C132 112(2)
C133 C132 C131 118(3)
C132 C133 C134 108(3)
C142 C141 N1 112(2)
C141 C142 C143 104(2)
C144 C143 C142 102(3)
C211 N2 C221 112.3(14)
C211 N2 C241 112.6(15)
C221 N2 C241 105.1(15)
C211 N2 C231 105.1(15)
C221 N2 C231 111.4(15)
C241 N2 C231 110.5(15)
C212 C211 N2 112.6(17)
C213 C212 C211 107(2)
C212 C213 C214 114(3)
C222 C221 N2 115.6(17)
C221 C222 C223 103.5(19)
C224 C223 C222 110(2)
C232 C231 N2 112(2)
C231 C232 C233 107(2)
C234 C233 C232 108(3)
N2 C241 C242 112.6(17)
C243 C242 C241 110(2)
C244 C243 C242 131(5)
C341 N3 C331 110.1(16)
C341 N3 C321 109.2(15)
C331 N3 C321 109.6(15)
C341 N3 C311 109.3(15)
C331 N3 C311 108.9(15)
C321 N3 C311 109.8(15)
N3 C311 C312 117(3)
C311 C312 C313 116(5)
C312 C313 C314 115(6)
C322 C321 N3 115(3)
C321 C322 C323 112(4)
C324 C323 C322 119(5)
N3 C331 C332 107(3)
C331 C332 C333 112(3)
C332 C333 C334 111(3)
C342 C341 N3 118(3)
C341 C342 C343 119(5)
C344 C343 C342 141(5)
C441 N4 C421 113.6(16)
C441 N4 C431 111.2(16)
C421 N4 C431 106.4(15)
C441 N4 C411 105.2(16)
C421 N4 C411 111.7(16)
C431 N4 C411 108.9(15)
C412 C411 N4 114.6(19)
C411 C412 C413 109(2)
C412 C413 C414 109(3)
N4 C421 C422 111.8(18)
C421 C422 C423 111(2)
C424 C423 C422 111(3)
C432 C431 N4 112.2(16)
C431 C432 C433 111.9(18)
C432 C433 C434 112(2)
C442 C441 N4 111(2)
C441 C442 C443 120(3)
C444 C443 C442 91(3)
C541 N5 C531 111.9(19)
C541 N5 C511 110(2)
C531 N5 C511 111(2)
C541 N5 C521 104(2)
C531 N5 C521 106.5(18)
C511 N5 C521 113(2)
N5 C511 C512 111(2)
C511 C512 C513 102(3)
C514 C513 C512 101(3)
N5 C521 C522 112(2)
C523 C522 C521 103(2)
C522 C523 C524 110(3)
C532 C531 N5 122(2)
C533 C532 C531 109(2)
C532 C533 C534 113(3)
N5 C541 C542 109(3)
C541 C542 C543 103(3)
C544 C543 C542 103(3)
C641 N6 C631 114(2)
C641 N6 C621 110(2)
C631 N6 C621 106(2)
C641 N6 C611 105(2)
C631 N6 C611 110.8(19)
C621 N6 C611 111(2)
C612 C611 N6 111(2)
C611 C612 C613 107(3)
C612 C613 C614 106(3)
N6 C621 C622 120(3)
C623 C622 C621 116(3)
C622 C623 C624 107(3)
C632 C631 N6 113(2)
C631 C632 C633 110(2)
C634 C633 C632 122(3)
N6 C641 C642 111(2)
C643 C642 C641 104(3)
C644 C643 C642 117(5)
C711 N7 C721 117(3)
C711 N7 C741 108(3)
C721 N7 C741 106(3)
C711 N7 C731 105(3)
C721 N7 C731 113(3)
C741 N7 C731 109(3)
N7 C711 C712 110(3)
C713 C712 C711 114(3)
C712 C713 C714 111(3)
N7 C721 C722 107(3)
C721 C722 C723 105(3)
C722 C723 C724 105(4)
C732 C731 N7 112(3)
C731 C732 C733 119(3)
C732 C733 C734 109(3)
N7 C741 C742 116(3)
C741 C742 C743 111(3)
C742 C743 C744 114(3)
O101 N11 O102 123(4)
O101 N11 C11 113(3)
O102 N11 C11 122(3)
O201 N21 O202 124(8)
O201 N21 C21 126(7)
O202 N21 C21 107(6)
O302 N31 O301 107(4)
O302 N31 C31 127(3)
O301 N31 C31 126(3)
C41 N41 O402 126(3)
C41 N41 O401 125(3)
O402 N41 O401 109(4)
N41 C41 O401 24.0(12)
N41 O401 C41 30.8(16)
W1 O1 Sn4 145.5(5)
W2 O2 Sn1 134.0(6)
W3 O3 Sn5 143.0(5)
W4 O4 Sn2 125.5(5)
W5 O5 Sn6 118.5(5)
W6 O6 Sn6 111.6(4)
W6 O6 Sn3 113.2(4)
Sn6 O6 Sn3 99.2(4)
W2 O13 W1 116.5(5)
W3 O14 W2 154.8(6)
W4 O15 W3 118.5(5)
W4 O16 W5 146.2(5)
W6 O17 W5 124.3(5)
W1 O18 W6 149.7(5)
Si1 O19 W1 126.7(5)
Si1 O19 W2 129.8(5)
W1 O19 W2 91.9(3)
Si1 O20 W3 125.5(5)
Si1 O20 W4 129.9(5)
W3 O20 W4 94.9(3)
Si1 O21 Sn6 127.2(5)
Si1 O21 W6 122.3(5)
Sn6 O21 W6 96.3(3)
Si1 O21 W5 120.4(4)
Sn6 O21 W5 91.3(3)
W6 O21 W5 89.8(3)
Si1 O22 W7 126.2(5)
Si1 O22 W9 128.0(5)
W7 O22 W9 92.3(3)
Si1 O22 W8 116.9(5)
W7 O22 W8 92.5(3)
W9 O22 W8 91.1(3)
W7 O23 W1 153.7(6)
W8 O24 W2 151.3(6)
W8 O25 W3 144.4(5)
W4 O26 W9 151.3(6)
W5 O27 W9 158.1(6)
W6 O28 W7 149.9(6)
W7 O29 W8 121.0(5)
W9 O30 W8 121.9(5)
W9 O31 W7 119.7(5)
W10 O35 Sn4 119.3(5)
W11 O36 Sn4 113.7(4)
W11 O36 Sn1 112.2(4)
Sn4 O36 Sn1 99.0(4)
W12 O37 Sn5 119.5(5)
W13 O38 Sn5 112.6(4)
W13 O38 Sn2 114.0(5)
Sn5 O38 Sn2 99.1(4)
W14 O39 Sn6 146.2(5)
W15 O40 Sn3 133.7(5)
W11 O47 W10 124.4(6)
W12 O48 W11 148.5(6)
W13 O49 W12 124.7(5)
W14 O50 W13 150.8(6)
W15 O51 W14 117.7(5)
W10 O52 W15 154.0(6)
Si2 O53 Sn4 123.8(5)
Si2 O53 W11 122.6(5)
Sn4 O53 W11 97.7(4)
Si2 O53 W10 122.6(5)
Sn4 O53 W10 92.0(3)
W11 O53 W10 89.4(3)
Si2 O54 Sn5 131.7(5)
Si2 O54 W13 122.2(5)
Sn5 O54 W13 93.6(3)
Si2 O54 W12 120.5(5)
Sn5 O54 W12 88.1(3)
W13 O54 W12 89.2(3)
Si2 O55 W14 125.1(5)
Si2 O55 W15 131.8(5)
W14 O55 W15 94.1(3)
Si2 O56 W17 129.1(6)
Si2 O56 W18 122.7(6)
W17 O56 W18 92.2(3)
Si2 O56 W16 121.5(6)
W17 O56 W16 90.4(3)
W18 O56 W16 90.6(3)
W16 O57 W10 148.3(6)
W11 O58 W17 154.5(6)
W17 O59 W12 153.9(6)
W13 O60 W18 151.1(6)
W18 O61 W14 151.4(6)
W16 O62 W15 154.2(6)
W17 O63 W16 122.6(6)
W17 O64 W18 120.2(5)
W18 O65 W16 121.9(5)
Sn5 O69 Sn4 136.0(5)
Sn5 O69 Sn1 113.0(4)
Sn4 O69 Sn1 102.6(4)
Sn6 O70 Sn5 141.0(5)
Sn6 O70 Sn2 113.6(4)
Sn5 O70 Sn2 102.9(4)
Sn4 O71 Sn6 142.6(5)
Sn4 O71 Sn3 114.7(4)
Sn6 O71 Sn3 100.9(4)
O20 Si1 O19 115.4(5)
O20 Si1 O22 106.1(5)
O19 Si1 O22 107.8(5)
O20 Si1 O21 108.0(5)
O19 Si1 O21 110.1(5)
O22 Si1 O21 109.4(5)
O55 Si2 O56 106.7(5)
O55 Si2 O53 108.1(5)
O56 Si2 O53 110.7(5)
O55 Si2 O54 113.7(5)
O56 Si2 O54 110.4(5)
O53 Si2 O54 107.3(5)
O7 W1 O1 98.7(5)
O7 W1 O18 99.8(5)
O1 W1 O18 95.4(4)
O7 W1 O13 96.8(5)
O1 W1 O13 92.7(4)
O18 W1 O13 160.2(4)
O7 W1 O23 96.4(5)
O1 W1 O23 164.7(4)
O18 W1 O23 83.9(4)
O13 W1 O23 83.5(4)
O7 W1 O19 172.7(4)
O1 W1 O19 82.5(4)
O18 W1 O19 87.2(4)
O13 W1 O19 75.9(4)
O23 W1 O19 82.2(4)
O8 W2 O2 99.5(5)
O8 W2 O13 101.9(5)
O2 W2 O13 93.3(4)
O8 W2 O14 103.0(5)
O2 W2 O14 90.4(4)
O13 W2 O14 153.9(4)
O8 W2 O24 91.8(5)
O2 W2 O24 167.8(4)
O13 W2 O24 88.9(4)
O14 W2 O24 82.5(4)
O8 W2 O19 170.6(4)
O2 W2 O19 89.2(4)
O13 W2 O19 74.0(4)
O14 W2 O19 80.3(4)
O24 W2 O19 79.9(4)
O9 W3 O14 100.5(5)
O9 W3 O3 101.9(5)
O14 W3 O3 97.1(4)
O9 W3 O15 91.5(5)
O14 W3 O15 162.7(4)
O3 W3 O15 92.5(4)
O9 W3 O25 96.8(5)
O14 W3 O25 84.0(4)
O3 W3 O25 160.7(4)
O15 W3 O25 82.3(4)
O9 W3 O20 165.9(4)
O14 W3 O20 93.0(4)
O3 W3 O20 80.0(4)
O15 W3 O20 74.5(4)
O25 W3 O20 80.7(4)
O10 W4 O26 99.6(5)
O10 W4 O15 101.1(5)
O26 W4 O15 99.5(5)
O10 W4 O16 102.5(5)
O26 W4 O16 90.6(4)
O15 W4 O16 152.3(4)
O10 W4 O4 94.0(5)
O26 W4 O4 165.1(4)
O15 W4 O4 83.5(4)
O16 W4 O4 80.7(4)
O10 W4 O20 172.6(4)
O26 W4 O20 84.5(4)
O15 W4 O20 72.1(4)
O16 W4 O20 83.4(4)
O4 W4 O20 82.6(4)
O11 W5 O5 101.5(5)
O11 W5 O27 102.1(5)
O5 W5 O27 156.3(4)
O11 W5 O16 103.3(5)
O5 W5 O16 87.9(4)
O27 W5 O16 85.5(4)
O11 W5 O17 99.8(5)
O5 W5 O17 89.9(4)
O27 W5 O17 87.3(4)
O16 W5 O17 156.7(4)
O11 W5 O21 169.1(4)
O5 W5 O21 73.7(3)
O27 W5 O21 83.2(4)
O16 W5 O21 86.5(4)
O17 W5 O21 70.7(4)
O12 W6 O28 102.7(5)
O12 W6 O17 101.9(5)
O28 W6 O17 94.2(4)
O12 W6 O18 101.9(5)
O28 W6 O18 88.5(4)
O17 W6 O18 154.8(4)
O12 W6 O6 93.4(4)
O28 W6 O6 162.9(4)
O17 W6 O6 87.6(4)
O18 W6 O6 82.8(4)
O12 W6 O21 168.1(4)
O28 W6 O21 89.0(4)
O17 W6 O21 75.1(4)
O18 W6 O21 79.9(4)
O6 W6 O21 75.1(3)
O32 W7 O29 101.3(5)
O32 W7 O23 103.0(5)
O29 W7 O23 97.7(5)
O32 W7 O31 97.8(5)
O29 W7 O31 89.1(5)
O23 W7 O31 156.3(4)
O32 W7 O28 100.6(5)
O29 W7 O28 157.0(5)
O23 W7 O28 83.9(4)
O31 W7 O28 81.3(4)
O32 W7 O22 170.1(4)
O29 W7 O22 76.2(4)
O23 W7 O22 86.8(4)
O31 W7 O22 72.7(4)
O28 W7 O22 81.1(4)
O33 W8 O24 102.8(5)
O33 W8 O25 104.1(5)
O24 W8 O25 91.3(4)
O33 W8 O30 98.9(5)
O24 W8 O30 155.7(4)
O25 W8 O30 94.0(5)
O33 W8 O29 97.7(5)
O24 W8 O29 85.0(4)
O25 W8 O29 158.1(4)
O30 W8 O29 81.3(5)
O33 W8 O22 165.3(4)
O24 W8 O22 84.7(4)
O25 W8 O22 88.2(4)
O30 W8 O22 71.8(4)
O29 W8 O22 70.0(4)
O34 W9 O31 99.3(6)
O34 W9 O30 102.3(5)
O31 W9 O30 92.3(5)
O34 W9 O27 101.1(5)
O31 W9 O27 93.3(5)
O30 W9 O27 154.7(4)
O34 W9 O26 101.1(6)
O31 W9 O26 159.5(4)
O30 W9 O26 85.4(5)
O27 W9 O26 80.8(4)
O34 W9 O22 173.0(5)
O31 W9 O22 74.5(4)
O30 W9 O22 75.1(4)
O27 W9 O22 82.7(4)
O26 W9 O22 85.2(4)
O41 W10 O52 103.0(5)
O41 W10 O35 100.9(5)
O52 W10 O35 92.0(4)
O41 W10 O57 103.8(5)
O52 W10 O57 85.5(5)
O35 W10 O57 155.1(5)
O41 W10 O47 98.9(5)
O52 W10 O47 157.6(4)
O35 W10 O47 88.2(4)
O57 W10 O47 85.0(5)
O41 W10 O53 167.8(4)
O52 W10 O53 87.8(4)
O35 W10 O53 72.7(4)
O57 W10 O53 82.5(4)
O47 W10 O53 70.9(4)
O42 W11 O58 103.0(5)
O42 W11 O47 100.0(5)
O58 W11 O47 96.3(5)
O42 W11 O48 99.2(5)
O58 W11 O48 85.1(5)
O47 W11 O48 159.8(4)
O42 W11 O36 97.5(5)
O58 W11 O36 157.4(4)
O47 W11 O36 89.3(4)
O48 W11 O36 82.3(4)
O42 W11 O53 168.8(5)
O58 W11 O53 87.6(4)
O47 W11 O53 74.9(4)
O48 W11 O53 85.1(4)
O36 W11 O53 72.7(3)
O43 W12 O37 99.4(5)
O43 W12 O48 106.0(5)
O37 W12 O48 88.7(4)
O43 W12 O59 101.5(5)
O37 W12 O59 159.0(4)
O48 W12 O59 87.3(4)
O43 W12 O49 100.5(5)
O37 W12 O49 87.2(4)
O48 W12 O49 153.5(4)
O59 W12 O49 87.2(5)
O43 W12 O54 169.2(5)
O37 W12 O54 75.1(4)
O48 W12 O54 83.4(4)
O59 W12 O54 84.0(4)
O49 W12 O54 70.3(4)
O44 W13 O60 100.5(5)
O44 W13 O49 101.7(5)
O60 W13 O49 92.6(5)
O44 W13 O50 101.9(5)
O60 W13 O50 87.2(4)
O49 W13 O50 156.0(5)
O44 W13 O38 96.1(5)
O60 W13 O38 162.7(4)
O49 W13 O38 88.8(4)
O50 W13 O38 84.6(4)
O44 W13 O54 172.0(4)
O60 W13 O54 87.2(4)
O49 W13 O54 75.7(4)
O50 W13 O54 80.3(4)
O38 W13 O54 76.5(3)
O45 W14 O39 100.4(5)
O45 W14 O50 98.3(5)
O39 W14 O50 94.8(4)
O45 W14 O51 95.4(5)
O39 W14 O51 94.0(4)
O50 W14 O51 162.1(4)
O45 W14 O61 98.1(5)
O39 W14 O61 161.5(4)
O50 W14 O61 82.1(4)
O51 W14 O61 84.5(4)
O45 W14 O55 170.4(4)
O39 W14 O55 80.2(4)
O50 W14 O55 91.2(4)
O51 W14 O55 75.0(4)
O61 W14 O55 81.7(4)
O46 W15 O40 100.3(5)
O46 W15 O51 99.5(5)
O40 W15 O51 95.6(4)
O46 W15 O62 95.2(5)
O40 W15 O62 161.3(4)
O51 W15 O62 92.0(4)
O46 W15 O52 102.0(5)
O40 W15 O52 86.8(4)
O51 W15 O52 157.5(4)
O62 W15 O52 79.8(4)
O46 W15 O55 169.8(5)
O40 W15 O55 86.4(4)
O51 W15 O55 72.1(4)
O62 W15 O55 79.7(4)
O52 W15 O55 85.8(4)
O66 W16 O62 103.1(5)
O66 W16 O57 102.6(6)
O62 W16 O57 88.9(5)
O66 W16 O63 99.8(5)
O62 W16 O63 156.8(5)
O57 W16 O63 89.9(5)
O66 W16 O65 100.4(5)
O62 W16 O65 87.2(5)
O57 W16 O65 157.0(5)
O63 W16 O65 84.9(5)
O66 W16 O56 168.9(5)
O62 W16 O56 84.6(4)
O57 W16 O56 85.3(4)
O63 W16 O56 72.2(4)
O65 W16 O56 71.7(4)
O67 W17 O64 103.0(6)
O67 W17 O59 101.2(6)
O64 W17 O59 91.1(5)
O67 W17 O63 100.0(6)
O64 W17 O63 90.8(5)
O59 W17 O63 157.8(5)
O67 W17 O58 100.4(6)
O64 W17 O58 156.5(4)
O59 W17 O58 82.9(5)
O63 W17 O58 86.7(5)
O67 W17 O56 174.1(5)
O64 W17 O56 74.7(4)
O59 W17 O56 84.4(4)
O63 W17 O56 74.8(4)
O58 W17 O56 82.1(4)
O68 W18 O61 102.4(6)
O68 W18 O65 101.2(5)
O61 W18 O65 96.3(5)
O68 W18 O60 100.1(5)
O61 W18 O60 85.7(5)
O65 W18 O60 157.6(5)
O68 W18 O64 98.3(5)
O61 W18 O64 158.2(5)
O65 W18 O64 86.4(5)
O60 W18 O64 83.9(5)
O68 W18 O56 170.4(5)
O61 W18 O56 87.1(4)
O65 W18 O56 75.5(4)
O60 W18 O56 82.3(4)
O64 W18 O56 72.6(4)
O2 Sn1 O69 79.0(4)
O2 Sn1 O36 80.7(4)
O69 Sn1 O36 74.6(3)
O2 Sn1 Sn4 67.2(3)
O69 Sn1 Sn4 37.3(2)
O36 Sn1 Sn4 39.6(3)
O70 Sn2 O4 88.5(4)
O70 Sn2 O38 73.8(3)
O4 Sn2 O38 80.6(4)
O70 Sn2 Sn5 37.6(2)
O4 Sn2 Sn5 73.7(3)
O38 Sn2 Sn5 38.3(2)
O40 Sn3 O71 84.3(4)
O40 Sn3 O6 81.3(3)
O71 Sn3 O6 76.1(3)
O40 Sn3 Sn6 71.7(3)
O71 Sn3 Sn6 38.8(2)
O6 Sn3 Sn6 39.1(2)
O69 Sn4 O71 94.5(4)
O69 Sn4 O35 166.8(4)
O71 Sn4 O35 92.9(4)
O69 Sn4 O1 109.4(4)
O71 Sn4 O1 87.9(4)
O35 Sn4 O1 81.8(4)
O69 Sn4 O36 79.1(4)
O71 Sn4 O36 165.8(4)
O35 Sn4 O36 91.2(4)
O1 Sn4 O36 106.1(4)
O69 Sn4 O53 92.6(4)
O71 Sn4 O53 92.7(3)
O35 Sn4 O53 76.0(4)
O1 Sn4 O53 157.9(3)
O36 Sn4 O53 75.2(3)
O69 Sn4 Sn1 40.1(3)
O71 Sn4 Sn1 134.4(2)
O35 Sn4 Sn1 132.2(3)
O1 Sn4 Sn1 102.5(3)
O36 Sn4 Sn1 41.4(2)
O53 Sn4 Sn1 92.9(3)
O69 Sn5 O37 89.0(4)
O69 Sn5 O3 97.2(4)
O37 Sn5 O3 83.0(4)
O69 Sn5 O70 95.3(4)
O37 Sn5 O70 170.1(4)
O3 Sn5 O70 105.2(4)
O69 Sn5 O38 163.3(4)
O37 Sn5 O38 93.7(4)
O3 Sn5 O38 99.4(4)
O70 Sn5 O38 79.7(4)
O69 Sn5 O54 88.2(4)
O37 Sn5 O54 77.3(4)
O3 Sn5 O54 159.5(3)
O70 Sn5 O54 93.9(3)
O38 Sn5 O54 76.3(4)
O69 Sn5 Sn2 134.8(3)
O37 Sn5 Sn2 135.6(3)
O3 Sn5 Sn2 95.6(3)
O70 Sn5 Sn2 39.4(3)
O38 Sn5 Sn2 42.6(3)
O54 Sn5 Sn2 94.4(2)
O70 Sn6 O5 92.0(4)
O70 Sn6 O71 95.7(4)
O5 Sn6 O71 170.8(4)
O70 Sn6 O39 89.3(4)
O5 Sn6 O39 78.8(4)
O71 Sn6 O39 106.4(3)
O70 Sn6 O6 164.4(4)
O5 Sn6 O6 91.2(4)
O71 Sn6 O6 80.0(3)
O39 Sn6 O6 106.3(4)
O70 Sn6 O21 89.1(4)
O5 Sn6 O21 76.4(3)
O71 Sn6 O21 98.5(3)
O39 Sn6 O21 155.1(3)
O6 Sn6 O21 76.8(3)
O70 Sn6 Sn3 136.0(3)
O5 Sn6 Sn3 131.8(3)
O71 Sn6 Sn3 40.3(2)
O39 Sn6 Sn3 101.7(2)
O6 Sn6 Sn3 41.7(2)
O21 Sn6 Sn3 96.6(2)

loop_
_geom_bond_atom_site_label_1
_geom_bond_atom_site_label_2
_geom_bond_distance
N1 C131 1.47(3)
N1 C111 1.51(3)
N1 C121 1.52(2)
N1 C141 1.54(3)
C111 C112 1.57(4)
C112 C113 1.57(4)
C113 C114 1.511(19)
C121 C122 1.58(3)
C122 C123 1.55(3)
C123 C124 1.57(3)
C131 C132 1.64(4)
C132 C133 1.39(4)
C133 C134 1.52(5)
C141 C142 1.51(4)
C142 C143 1.58(4)
C143 C144 1.558(19)
N2 C211 1.51(2)
N2 C221 1.53(2)
N2 C241 1.54(3)
N2 C231 1.54(3)
C211 C212 1.50(3)
C212 C213 1.50(3)
C213 C214 1.60(6)
C221 C222 1.51(3)
C222 C223 1.67(4)
C223 C224 1.49(4)
C231 C232 1.53(3)
C232 C233 1.60(4)
C233 C234 1.57(5)
C241 C242 1.56(3)
C242 C243 1.53(4)
C243 C244 1.26(7)
N3 C341 1.514(17)
N3 C331 1.517(17)
N3 C321 1.523(17)
N3 C311 1.524(17)
C311 C312 1.555(19)
C312 C313 1.56(2)
C313 C314 1.62(9)
C321 C322 1.49(6)
C322 C323 1.52(6)
C323 C324 1.37(6)
C331 C332 1.561(19)
C332 C333 1.57(2)
C333 C334 1.57(2)
C341 C342 1.37(6)
C342 C343 1.542(19)
C343 C344 1.28(5)
N4 C441 1.50(3)
N4 C421 1.52(3)
N4 C431 1.56(2)
N4 C411 1.56(3)
C411 C412 1.47(3)
C412 C413 1.51(4)
C413 C414 1.57(5)
C421 C422 1.54(3)
C422 C423 1.56(4)
C423 C424 1.34(4)
C431 C432 1.50(3)
C432 C433 1.54(3)
C433 C434 1.55(3)
C441 C442 1.50(4)
C442 C443 1.66(5)
C443 C444 1.552(19)
N5 C541 1.52(3)
N5 C531 1.52(3)
N5 C511 1.53(3)
N5 C521 1.54(3)
C511 C512 1.57(4)
C512 C513 1.62(5)
C513 C514 1.58(5)
C521 C522 1.56(4)
C522 C523 1.54(4)
C523 C524 1.64(5)
C531 C532 1.50(3)
C532 C533 1.46(4)
C533 C534 1.56(4)
C541 C542 1.54(5)
C542 C543 1.71(5)
C543 C544 1.55(5)
N6 C641 1.51(3)
N6 C631 1.52(3)
N6 C621 1.56(4)
N6 C611 1.58(3)
C611 C612 1.46(4)
C612 C613 1.61(5)
C613 C614 1.64(5)
C621 C622 1.60(5)
C622 C623 1.514(19)
C623 C624 1.562(19)
C631 C632 1.50(4)
C632 C633 1.52(4)
C633 C634 1.47(5)
C641 C642 1.54(4)
C642 C643 1.52(5)
C643 C644 1.23(6)
N7 C711 1.48(4)
N7 C721 1.50(4)
N7 C741 1.53(4)
N7 C731 1.56(4)
C711 C712 1.552(19)
C712 C713 1.539(19)
C713 C714 1.550(19)
C721 C722 1.51(5)
C722 C723 1.52(5)
C723 C724 1.57(6)
C731 C732 1.47(5)
C732 C733 1.557(19)
C733 C734 1.561(19)
C741 C742 1.54(4)
C742 C743 1.552(19)
C743 C744 1.553(19)
N11 O101 1.20(4)
N11 O102 1.23(3)
N11 C11 1.43(4)
N21 O201 1.17(2)
N21 O202 1.17(2)
N21 C21 1.57(8)
N31 O302 1.154(19)
N31 O301 1.165(19)
N31 C31 1.463(19)
N41 C41 1.467(19)
N41 O402 1.163(19)
N41 O401 1.167(19)
C41 O401 2.34(2)
O1 W1 1.833(9)
O1 Sn4 2.053(9)
O2 W2 1.807(10)
O2 Sn1 2.127(10)
O3 W3 1.872(9)
O3 Sn5 2.036(9)
O4 W4 2.089(10)
O4 Sn2 2.133(9)
O5 W5 1.865(9)
O5 Sn6 2.047(9)
O6 W6 2.037(8)
O6 Sn6 2.061(9)
O6 Sn3 2.171(9)
O7 W1 1.718(11)
O8 W2 1.712(10)
O9 W3 1.707(10)
O10 W4 1.709(11)
O11 W5 1.719(10)
O12 W6 1.711(10)
O13 W2 1.902(10)
O13 W1 1.924(10)
O14 W3 1.862(10)
O14 W2 1.976(10)
O15 W4 1.872(11)
O15 W3 1.990(10)
O16 W4 1.914(10)
O16 W5 1.914(10)
O17 W6 1.888(10)
O17 W5 1.942(10)
O18 W1 1.916(9)
O18 W6 1.946(9)
O19 Si1 1.618(9)
O19 W1 2.215(8)
O19 W2 2.313(9)
O20 Si1 1.607(10)
O20 W3 2.156(9)
O20 W4 2.348(9)
O21 Si1 1.652(9)
O21 Sn6 2.225(8)
O21 W6 2.323(9)
O21 W5 2.472(9)
O22 Si1 1.642(9)
O22 W7 2.283(9)
O22 W9 2.321(9)
O22 W8 2.391(9)
O23 W7 1.835(10)
O23 W1 2.010(9)
O24 W8 1.840(10)
O24 W2 1.997(9)
O25 W8 1.859(11)
O25 W3 2.044(10)
O26 W4 1.819(12)
O26 W9 1.989(12)
O27 W5 1.906(10)
O27 W9 1.914(10)
O28 W6 1.848(10)
O28 W7 2.006(10)
O29 W7 1.829(11)
O29 W8 2.048(11)
O30 W9 1.876(11)
O30 W8 1.973(11)
O31 W9 1.839(11)
O31 W7 1.999(11)
O32 W7 1.713(11)
O33 W8 1.735(11)
O34 W9 1.716(12)
O35 W10 1.856(9)
O35 Sn4 2.041(9)
O36 W11 2.017(8)
O36 Sn4 2.095(10)
O36 Sn1 2.176(9)
O37 W12 1.867(10)
O37 Sn5 2.019(9)
O38 W13 2.020(9)
O38 Sn5 2.052(10)
O38 Sn2 2.240(10)
O39 W14 1.834(8)
O39 Sn6 2.059(9)
O40 W15 1.833(10)
O40 Sn3 2.098(10)
O41 W10 1.710(11)
O42 W11 1.711(11)
O43 W12 1.710(12)
O44 W13 1.712(12)
O45 W14 1.716(11)
O46 W15 1.720(11)
O47 W11 1.875(11)
O47 W10 1.978(11)
O48 W12 1.911(11)
O48 W11 1.975(10)
O49 W13 1.885(11)
O49 W12 1.959(11)
O50 W14 1.926(11)
O50 W13 1.942(11)
O51 W15 1.892(11)
O51 W14 1.951(10)
O52 W10 1.855(11)
O52 W15 1.981(11)
O53 Si2 1.639(10)
O53 Sn4 2.197(9)
O53 W11 2.372(9)
O53 W10 2.472(9)
O54 Si2 1.653(10)
O54 Sn5 2.314(9)
O54 W13 2.334(10)
O54 W12 2.513(9)
O55 Si2 1.629(10)
O55 W14 2.161(10)
O55 W15 2.331(9)
O56 Si2 1.634(10)
O56 W17 2.315(10)
O56 W18 2.318(10)
O56 W16 2.419(10)
O57 W16 1.867(11)
O57 W10 1.950(10)
O58 W11 1.844(11)
O58 W17 1.992(12)
O59 W17 1.891(10)
O59 W12 1.925(10)
O60 W13 1.875(10)
O60 W18 1.934(11)
O61 W18 1.833(10)
O61 W14 2.045(10)
O62 W16 1.852(11)
O62 W15 1.976(11)
O63 W17 1.912(12)
O63 W16 1.917(12)
O64 W17 1.865(13)
O64 W18 1.985(13)
O65 W18 1.884(12)
O65 W16 1.967(12)
O66 W16 1.704(11)
O67 W17 1.696(12)
O68 W18 1.731(11)
O69 Sn5 2.005(9)
O69 Sn4 2.018(9)
O69 Sn1 2.143(9)
O70 Sn6 1.975(9)
O70 Sn5 2.048(9)
O70 Sn2 2.131(9)
O71 Sn4 2.023(9)
O71 Sn6 2.058(8)
O71 Sn3 2.124(9)
Sn1 Sn4 3.2477(13)
Sn2 Sn5 3.2691(14)
Sn3 Sn6 3.2236(13)

loop_
_geom_torsion_atom_site_label_1
_geom_torsion_atom_site_label_2
_geom_torsion_atom_site_label_3
_geom_torsion_atom_site_label_4
_geom_torsion
C131 N1 C111 C112 56(3)
C121 N1 C111 C112 -63(2)
C141 N1 C111 C112 178.5(19)
N1 C111 C112 C113 -174(2)
C111 C112 C113 C114 -59(4)
C131 N1 C121 C122 -177.7(17)
C111 N1 C121 C122 -54(2)
C141 N1 C121 C122 60(2)
N1 C121 C122 C123 -179.5(16)
C121 C122 C123 C124 -179.7(17)
C111 N1 C131 C132 56(3)
C121 N1 C131 C132 177.7(19)
C141 N1 C131 C132 -62(3)
N1 C131 C132 C133 165(3)
C131 C132 C133 C134 -72(4)
C131 N1 C141 C142 -61(2)
C111 N1 C141 C142 175.7(19)
C121 N1 C141 C142 56(2)
N1 C141 C142 C143 177(2)
C141 C142 C143 C144 -178(3)
C221 N2 C211 C212 58(2)
C241 N2 C211 C212 -60(2)
C231 N2 C211 C212 179.4(18)
N2 C211 C212 C213 -174.7(18)
C211 C212 C213 C214 179(3)
C211 N2 C221 C222 59(2)
C241 N2 C221 C222 -178.5(17)
C231 N2 C221 C222 -59(2)
N2 C221 C222 C223 -169.6(17)
C221 C222 C223 C224 -167(2)
C211 N2 C231 C232 177.7(18)
C221 N2 C231 C232 -60(2)
C241 N2 C231 C232 56(2)
N2 C231 C232 C233 168(2)
C231 C232 C233 C234 174(3)
C211 N2 C241 C242 -59(2)
C221 N2 C241 C242 178.1(16)
C231 N2 C241 C242 58(2)
N2 C241 C242 C243 172(2)
C241 C242 C243 C244 28(7)
C341 N3 C311 C312 -180(4)
C331 N3 C311 C312 60(5)
C321 N3 C311 C312 -60(5)
N3 C311 C312 C313 164(5)
C311 C312 C313 C314 -160(6)
C341 N3 C321 C322 66(4)
C331 N3 C321 C322 -173(4)
C311 N3 C321 C322 -53(4)
N3 C321 C322 C323 179(4)
C321 C322 C323 C324 -74(6)
C341 N3 C331 C332 -76(4)
C321 N3 C331 C332 164(4)
C311 N3 C331 C332 44(4)
N3 C331 C332 C333 177(5)
C331 C332 C333 C334 -166(6)
C331 N3 C341 C342 -68(5)
C321 N3 C341 C342 52(5)
C311 N3 C341 C342 172(5)
N3 C341 C342 C343 -175(4)
C341 C342 C343 C344 -117(9)
C441 N4 C411 C412 177.7(19)
C421 N4 C411 C412 -59(2)
C431 N4 C411 C412 58(2)
N4 C411 C412 C413 175(2)
C411 C412 C413 C414 -179(2)
C441 N4 C421 C422 58(2)
C431 N4 C421 C422 -179.7(17)
C411 N4 C421 C422 -61(2)
N4 C421 C422 C423 176.2(19)
C421 C422 C423 C424 -69(3)
C441 N4 C431 C432 -49(2)
C421 N4 C431 C432 -173.0(17)
C411 N4 C431 C432 67(2)
N4 C431 C432 C433 178.5(17)
C431 C432 C433 C434 177.5(19)
C421 N4 C441 C442 57(3)
C431 N4 C441 C442 -63(2)
C411 N4 C441 C442 180(2)
N4 C441 C442 C443 175(2)
C441 C442 C443 C444 -92(4)
C541 N5 C511 C512 -56(3)
C531 N5 C511 C512 180(2)
C521 N5 C511 C512 60(3)
N5 C511 C512 C513 -177(2)
C511 C512 C513 C514 178(3)
C541 N5 C521 C522 175(2)
C531 N5 C521 C522 -67(2)
C511 N5 C521 C522 55(3)
N5 C521 C522 C523 -180(2)
C521 C522 C523 C524 -180(3)
C541 N5 C531 C532 60(3)
C511 N5 C531 C532 -176(2)
C521 N5 C531 C532 -53(3)
N5 C531 C532 C533 178(2)
C531 C532 C533 C534 -174(2)
C531 N5 C541 C542 60(3)
C511 N5 C541 C542 -64(3)
C521 N5 C541 C542 174(2)
N5 C541 C542 C543 178(2)
C541 C542 C543 C544 -76(3)
C641 N6 C611 C612 -173(2)
C631 N6 C611 C612 63(3)
C621 N6 C611 C612 -54(3)
N6 C611 C612 C613 168(2)
C611 C612 C613 C614 -178(3)
C641 N6 C621 C622 77(3)
C631 N6 C621 C622 -159(3)
C611 N6 C621 C622 -39(3)
N6 C621 C622 C623 -80(4)
C621 C622 C623 C624 -171(3)
C641 N6 C631 C632 -56(3)
C621 N6 C631 C632 -177(2)
C611 N6 C631 C632 63(3)
N6 C631 C632 C633 178(2)
C631 C632 C633 C634 -66(4)
C631 N6 C641 C642 -49(3)
C621 N6 C641 C642 70(3)
C611 N6 C641 C642 -171(2)
N6 C641 C642 C643 -166(3)
C641 C642 C643 C644 110(5)
C721 N7 C711 C712 60(4)
C741 N7 C711 C712 -59(4)
C731 N7 C711 C712 -174(3)
N7 C711 C712 C713 -127(4)
C711 C712 C713 C714 -152(4)
C711 N7 C721 C722 60(4)
C741 N7 C721 C722 -180(3)
C731 N7 C721 C722 -61(4)
N7 C721 C722 C723 -180(3)
C721 C722 C723 C724 -177(3)
C711 N7 C731 C732 -179(3)
C721 N7 C731 C732 -51(4)
C741 N7 C731 C732 66(4)
N7 C731 C732 C733 -128(4)
C731 C732 C733 C734 -142(5)
C711 N7 C741 C742 -55(4)
C721 N7 C741 C742 180(3)
C731 N7 C741 C742 59(4)
N7 C741 C742 C743 -175(3)
C741 C742 C743 C744 -175(3)
O402 N41 C41 O401 -180.0(9)
O402 N41 O401 C41 180.0(8)
W3 O20 Si1 O19 37.5(8)
W4 O20 Si1 O19 174.6(5)
W3 O20 Si1 O22 -81.7(7)
W4 O20 Si1 O22 55.4(7)
W3 O20 Si1 O21 161.1(5)
W4 O20 Si1 O21 -61.8(7)
W1 O19 Si1 O20 174.3(5)
W2 O19 Si1 O20 -53.3(7)
W1 O19 Si1 O22 -67.4(7)
W2 O19 Si1 O22 65.0(7)
W1 O19 Si1 O21 51.8(7)
W2 O19 Si1 O21 -175.8(5)
W7 O22 Si1 O20 175.9(6)
W9 O22 Si1 O20 -54.7(8)
W8 O22 Si1 O20 60.4(6)
W7 O22 Si1 O19 51.8(7)
W9 O22 Si1 O19 -178.8(6)
W8 O22 Si1 O19 -63.7(6)
W7 O22 Si1 O21 -67.8(7)
W9 O22 Si1 O21 61.6(7)
W8 O22 Si1 O21 176.6(5)
Sn6 O21 Si1 O20 -62.9(7)
W6 O21 Si1 O20 167.0(5)
W5 O21 Si1 O20 55.6(6)
Sn6 O21 Si1 O19 63.9(7)
W6 O21 Si1 O19 -66.2(6)
W5 O21 Si1 O19 -177.6(4)
Sn6 O21 Si1 O22 -177.9(6)
W6 O21 Si1 O22 52.0(7)
W5 O21 Si1 O22 -59.4(6)
W14 O55 Si2 O56 75.8(7)
W15 O55 Si2 O56 -62.3(8)
W14 O55 Si2 O53 -165.2(5)
W15 O55 Si2 O53 56.8(7)
W14 O55 Si2 O54 -46.2(7)
W15 O55 Si2 O54 175.8(6)
W17 O56 Si2 O55 177.7(7)
W18 O56 Si2 O55 -56.9(8)
W16 O56 Si2 O55 57.2(7)
W17 O56 Si2 O53 60.3(9)
W18 O56 Si2 O53 -174.3(6)
W16 O56 Si2 O53 -60.2(7)
W17 O56 Si2 O54 -58.3(9)
W18 O56 Si2 O54 67.1(8)
W16 O56 Si2 O54 -178.8(5)
Sn4 O53 Si2 O55 63.1(7)
W11 O53 Si2 O55 -168.6(5)
W10 O53 Si2 O55 -55.4(6)
Sn4 O53 Si2 O56 179.6(6)
W11 O53 Si2 O56 -52.1(7)
W10 O53 Si2 O56 61.1(7)
Sn4 O53 Si2 O54 -59.8(7)
W11 O53 Si2 O54 68.4(6)
W10 O53 Si2 O54 -178.4(5)
Sn5 O54 Si2 O55 -66.6(9)
W13 O54 Si2 O55 64.7(7)
W12 O54 Si2 O55 175.2(5)
Sn5 O54 Si2 O56 173.6(6)
W13 O54 Si2 O56 -55.2(7)
W12 O54 Si2 O56 55.3(7)
Sn5 O54 Si2 O53 52.9(8)
W13 O54 Si2 O53 -175.9(5)
W12 O54 Si2 O53 -65.3(6)
Sn4 O1 W1 O7 -159.3(9)
Sn4 O1 W1 O18 -58.4(10)
Sn4 O1 W1 O13 103.4(9)
Sn4 O1 W1 O23 28(2)
Sn4 O1 W1 O19 28.0(9)
Sn1 O2 W2 O8 93.6(8)
Sn1 O2 W2 O13 -163.8(7)
Sn1 O2 W2 O14 -9.6(7)
Sn1 O2 W2 O24 -64(2)
Sn1 O2 W2 O19 -89.9(7)
W2 O14 W3 O9 -141.2(13)
W2 O14 W3 O3 115.3(13)
W2 O14 W3 O15 -8(2)
W2 O14 W3 O25 -45.3(13)
W2 O14 W3 O20 35.0(14)
Sn5 O3 W3 O9 -154.7(9)
Sn5 O3 W3 O14 -52.3(9)
Sn5 O3 W3 O15 113.3(9)
Sn5 O3 W3 O25 39.7(18)
Sn5 O3 W3 O20 39.5(8)
W9 O26 W4 O10 -133.1(12)
W9 O26 W4 O15 123.8(12)
W9 O26 W4 O16 -30.3(13)
W9 O26 W4 O4 23(3)
W9 O26 W4 O20 53.1(12)
W3 O15 W4 O10 175.5(6)
W3 O15 W4 O26 -82.6(6)
W3 O15 W4 O16 27.3(13)
W3 O15 W4 O4 82.7(6)
W3 O15 W4 O20 -1.6(5)
Sn6 O5 W5 O11 167.3(6)
Sn6 O5 W5 O27 -15.7(14)
Sn6 O5 W5 O16 -89.5(5)
Sn6 O5 W5 O17 67.3(6)
Sn6 O5 W5 O21 -2.5(4)
W7 O28 W6 O12 -128.4(12)
W7 O28 W6 O17 128.4(11)
W7 O28 W6 O18 -26.5(11)
W7 O28 W6 O6 33(2)
W7 O28 W6 O21 53.4(11)
W5 O17 W6 O12 172.1(6)
W5 O17 W6 O28 -83.9(6)
W5 O17 W6 O18 11.7(12)
W5 O17 W6 O6 79.2(6)
W5 O17 W6 O21 3.9(5)
W8 O29 W7 O32 175.1(6)
W8 O29 W7 O23 -80.0(7)
W8 O29 W7 O31 77.3(6)
W8 O29 W7 O28 12.5(15)
W8 O29 W7 O22 4.9(5)
W1 O23 W7 O32 -138.5(14)
W1 O23 W7 O29 117.9(14)
W1 O23 W7 O31 13(2)
W1 O23 W7 O28 -39.0(14)
W1 O23 W7 O22 42.3(14)
W2 O24 W8 O33 125.0(12)
W2 O24 W8 O25 20.3(13)
W2 O24 W8 O30 -82.5(17)
W2 O24 W8 O29 -138.1(13)
W2 O24 W8 O22 -67.8(12)
W3 O25 W8 O33 -133.0(10)
W3 O25 W8 O24 -29.5(11)
W3 O25 W8 O30 126.8(10)
W3 O25 W8 O29 50.3(19)
W3 O25 W8 O22 55.1(10)
W7 O31 W9 O34 168.5(7)
W7 O31 W9 O30 65.7(6)
W7 O31 W9 O27 -89.6(6)
W7 O31 W9 O26 -17.3(17)
W7 O31 W9 O22 -8.1(5)
W8 O30 W9 O34 -176.2(8)
W8 O30 W9 O31 -76.2(7)
W8 O30 W9 O27 26.6(16)
W8 O30 W9 O26 83.4(7)
W8 O30 W9 O22 -2.8(6)
W15 O52 W10 O41 145.5(11)
W15 O52 W10 O35 -112.8(11)
W15 O52 W10 O57 42.4(11)
W15 O52 W10 O47 -22.6(19)
W15 O52 W10 O53 -40.2(11)
Sn4 O35 W10 O41 -169.3(6)
Sn4 O35 W10 O52 87.0(6)
Sn4 O35 W10 O57 3.4(15)
Sn4 O35 W10 O47 -70.6(6)
Sn4 O35 W10 O53 -0.1(5)
W17 O58 W11 O42 132.9(15)
W17 O58 W11 O47 -125.3(15)
W17 O58 W11 O48 34.5(15)
W17 O58 W11 O36 -22(2)
W17 O58 W11 O53 -50.7(15)
W10 O47 W11 O42 -175.3(7)
W10 O47 W11 O58 80.3(7)
W10 O47 W11 O48 -12.6(17)
W10 O47 W11 O36 -77.8(7)
W10 O47 W11 O53 -5.5(6)
Sn5 O37 W12 O43 -168.7(6)
Sn5 O37 W12 O48 85.4(6)
Sn5 O37 W12 O59 6.4(17)
Sn5 O37 W12 O49 -68.5(6)
Sn5 O37 W12 O54 1.8(5)
W18 O60 W13 O44 125.3(13)
W18 O60 W13 O49 -132.3(13)
W18 O60 W13 O50 23.6(13)
W18 O60 W13 O38 -38(2)
W18 O60 W13 O54 -56.8(13)
W12 O49 W13 O44 -176.3(6)
W12 O49 W13 O60 82.4(7)
W12 O49 W13 O50 -6.7(15)
W12 O49 W13 O38 -80.4(6)
W12 O49 W13 O54 -4.1(6)
Sn6 O39 W14 O45 159.7(9)
Sn6 O39 W14 O50 60.3(9)
Sn6 O39 W14 O51 -104.1(9)
Sn6 O39 W14 O61 -19.2(19)
Sn6 O39 W14 O55 -30.0(9)
Sn3 O40 W15 O46 -106.6(8)
Sn3 O40 W15 O51 152.6(7)
Sn3 O40 W15 O62 39.1(19)
Sn3 O40 W15 O52 -5.0(7)
Sn3 O40 W15 O55 81.0(7)
W14 O51 W15 O46 -176.9(6)
W14 O51 W15 O40 -75.4(6)
W14 O51 W15 O62 87.5(6)
W14 O51 W15 O52 19.7(13)
W14 O51 W15 O55 9.0(4)
W15 O62 W16 O66 -124.7(15)
W15 O62 W16 O57 -22.1(15)
W15 O62 W16 O63 65(2)
W15 O62 W16 O65 135.2(15)
W15 O62 W16 O56 63.3(15)
W10 O57 W16 O66 118.6(13)
W10 O57 W16 O62 15.5(13)
W10 O57 W16 O63 -141.3(13)
W10 O57 W16 O65 -65(2)
W10 O57 W16 O56 -69.2(13)
W18 O64 W17 O67 -169.8(7)
W18 O64 W17 O59 88.5(7)
W18 O64 W17 O63 -69.4(7)
W18 O64 W17 O58 14.0(17)
W18 O64 W17 O56 4.6(6)
W12 O59 W17 O67 123.3(15)
W12 O59 W17 O64 -133.3(15)
W12 O59 W17 O63 -39(2)
W12 O59 W17 O58 24.0(14)
W12 O59 W17 O56 -58.7(15)
W14 O61 W18 O68 138.0(14)
W14 O61 W18 O65 -119.0(14)
W14 O61 W18 O60 38.6(14)
W14 O61 W18 O64 -23(2)
W14 O61 W18 O56 -43.9(14)
W16 O65 W18 O68 -174.9(7)
W16 O65 W18 O61 81.1(7)
W16 O65 W18 O60 -12.9(16)
W16 O65 W18 O64 -77.2(7)
W16 O65 W18 O56 -4.2(6)

loop_
_platon_squeeze_void_nr
_platon_squeeze_void_average_x
_platon_squeeze_void_average_y
_platon_squeeze_void_average_z
_platon_squeeze_void_volume
_platon_squeeze_void_count_electrons
_platon_squeeze_void_content
1 0.500 0.000 0.500 349 103 ' '
2 0.170 0.404 0.539 28 18 ' '
3 0.223 0.862 0.545 16 6 ' '
4 0.235 0.010 0.071 10 2 ' '
5 0.243 0.789 0.779 10 4 ' '
6 0.292 0.115 0.198 8 2 ' '
7 0.394 0.747 0.013 48 6 ' '
8 0.403 0.653 0.672 14 6 ' '
9 0.606 0.253 -0.013 48 6 ' '
10 0.596 0.347 0.328 14 3 ' '
11 0.708 0.885 0.802 8 2 ' '
12 0.757 0.211 0.221 10 5 ' '
13 0.776 0.138 0.455 16 4 ' '
14 0.765 -0.010 0.929 10 2 ' '
15 0.829 0.596 0.461 28 21 ' '
